data_7705131
loop_
_publ_author_name
'Handzlik, Gabriela'
'Magott, Micha\/l'
'Arczy\'nski, Miros\/law'
'Sheveleva, Alena M.'
'Tuna, Floriana'
'Baran, Stanis\/law'
'Pinkowicz, Dawid'

_publ_section_title
;
 Identical anomalous Raman relaxation exponent in a family of single ion
 magnets: towards reliable Raman relaxation determination?
;
_journal_issue 34
_journal_name_full 'Dalton transactions (Cambridge, England : 2003)'
_journal_page_first 11942
_journal_page_last 11949
_journal_paper_doi 10.1039/d0dt02439b
_journal_volume 49
_journal_year 2020
_chemical_formula_moiety 'C48 H32 N8 O8 Yb, 3(N O3)'
_chemical_formula_sum 'C48 H32 N11 O17 Yb'
_chemical_formula_weight 1207.88
_chemical_properties_physical 'easy loss of crystallization solvent (methanol)'
_space_group_crystal_system tetragonal
_space_group_IT_number 87
_space_group_name_Hall '-I 4'
_space_group_name_H-M_alt 'I 4/m'
_atom_sites_solution_hydrogens geom
_audit_creation_date 2020-08-06
_audit_creation_method
;
Olex2 1.2
(compiled 2018.05.29 svn.r3508 for OlexSys, GUI svn.r5506)
;
_audit_update_record
;
2020-08-08 deposited with the CCDC.	2020-08-12 downloaded from the CCDC.
;
_cell_angle_alpha 90
_cell_angle_beta 90
_cell_angle_gamma 90
_cell_formula_units_Z 4
_cell_length_a 15.354(8)
_cell_length_b 15.354
_cell_length_c 22.421(15)
_cell_measurement_reflns_used 9842
_cell_measurement_temperature 293(2)
_cell_measurement_theta_max 27.42
_cell_measurement_theta_min 2.61
_cell_volume 5286(4)
_computing_cell_refinement 'SAINT v8.37A (Bruker, 2015)'
_computing_data_collection 'Bruker Instrument Service vV6.2.3'
_computing_data_reduction 'SAINT v8.37A (Bruker, 2015)'
_computing_molecular_graphics 'Olex2 (Dolomanov et al., 2009)'
_computing_publication_material 'Olex2 (Dolomanov et al., 2009)'
_computing_structure_refinement 'ShelXL (Sheldrick, 2015)'
_diffrn_ambient_temperature 293.15
_diffrn_measured_fraction_theta_full 0.996
_diffrn_measured_fraction_theta_max 0.995
_diffrn_measurement_device_type 'Bruker D8QuestEco Photon50'
_diffrn_measurement_method '\f and \w scans'
_diffrn_radiation_type MoK\a
_diffrn_radiation_wavelength 0.71073
_diffrn_reflns_av_R_equivalents 0.0295
_diffrn_reflns_av_unetI/netI 0.0134
_diffrn_reflns_Laue_measured_fraction_full 0.996
_diffrn_reflns_Laue_measured_fraction_max 0.995
_diffrn_reflns_limit_h_max 19
_diffrn_reflns_limit_h_min -19
_diffrn_reflns_limit_k_max 19
_diffrn_reflns_limit_k_min -19
_diffrn_reflns_limit_l_max 29
_diffrn_reflns_limit_l_min -29
_diffrn_reflns_number 30907
_diffrn_reflns_point_group_measured_fraction_full 0.996
_diffrn_reflns_point_group_measured_fraction_max 0.995
_diffrn_reflns_theta_full 25.242
_diffrn_reflns_theta_max 27.552
_diffrn_reflns_theta_min 2.612
_diffrn_standards_number 0
_exptl_absorpt_coefficient_mu 1.849
_exptl_absorpt_correction_T_max 0.7456
_exptl_absorpt_correction_T_min 0.4965
_exptl_absorpt_correction_type multi-scan
_exptl_absorpt_process_details
;
SADABS-2016/2 (Bruker,2016/2) was used for absorption correction.
wR2(int) was 0.0871 before and 0.0481 after correction.
The Ratio of minimum to maximum transmission is 0.6659.
The \l/2 correction factor is Not present.
;
_exptl_crystal_colour yellow
_exptl_crystal_colour_primary yellow
_exptl_crystal_density_diffrn 1.518
_exptl_crystal_description block
_exptl_crystal_F_000 2412
_exptl_crystal_preparation 'Magnetic properties'
_exptl_crystal_recrystallization_method 'Re-crystallisation from solvent: methanol'
_exptl_crystal_size_max 0.6
_exptl_crystal_size_mid 0.35
_exptl_crystal_size_min 0.35
_refine_diff_density_max 1.426
_refine_diff_density_min -1.675
_refine_diff_density_rms 0.135
_refine_ls_extinction_method none
_refine_ls_goodness_of_fit_ref 1.102
_refine_ls_hydrogen_treatment constr
_refine_ls_matrix_type full
_refine_ls_number_parameters 186
_refine_ls_number_reflns 3114
_refine_ls_number_restraints 29
_refine_ls_restrained_S_all 1.117
_refine_ls_R_factor_all 0.0402
_refine_ls_R_factor_gt 0.0364
_refine_ls_shift/su_max 0.002
_refine_ls_shift/su_mean 0.000
_refine_ls_structure_factor_coef Fsqd
_refine_ls_weighting_details 'w=1/[\s^2^(Fo^2^)+(0.0719P)^2^+18.7176P] where P=(Fo^2^+2Fc^2^)/3'
_refine_ls_weighting_scheme calc
_refine_ls_wR_factor_gt 0.1084
_refine_ls_wR_factor_ref 0.1130
_reflns_Friedel_coverage 0.000
_reflns_number_gt 2871
_reflns_number_total 3114
_reflns_threshold_expression 'I > 2\s(I)'
_cod_data_source_file d0dt02439b2.cif
_cod_data_source_block gh278_yb_0m_sq
_cod_depositor_comments 'Adding full bibliography for 7705131--7705134.cif.'
_cod_original_cell_volume 5286(6)
_cod_database_code 7705131
_shelx_shelxl_version_number 2018/3
_shelx_space_group_comment
;
The symmetry employed for this shelxl refinement is uniquely defined
by the following loop, which should always be used as a source of
symmetry information in preference to the above space-group names.
They are only intended as comments.
;
_shelx_estimated_absorpt_t_max 0.564
_shelx_estimated_absorpt_t_min 0.403
_olex2_refinement_description
;
1. Fixed Uiso
 At 1.2 times of:
  All C(H) groups
2. Restrained distances
 O4A-N4
 1.25 with sigma of 0.005
 N4-O4A
 1.25 with sigma of 0.001
 O4B-N4
 1.25 with sigma of 0.005
 O5A-N5
 1.24 with sigma of 0.005
 N5-O5B
 1.25 with sigma of 0.005
 N3-O3C
 1.25 with sigma of 0.005
 O3A-N3
 1.25 with sigma of 0.005
 O4B-O4A
 2.16 with sigma of 0.005
 O5A-O5B
 2.16 with sigma of 0.005
 O3A-O3B
 2.16 with sigma of 0.005
 O3C-O3A
 2.16 with sigma of 0.005
3. Uiso/Uaniso restraints and constraints
Uanis(N4) \\sim Ueq: with sigma of 0.02 and sigma for terminal atoms of 0.04
: with sigma of 0.01 and sigma for terminal atoms of 0.02
Uanis(O5A) \\sim Ueq: with sigma of 0.02 and sigma for terminal atoms of 0.04
Uanis(O5B) \\sim Ueq: with sigma of 0.04 and sigma for terminal atoms of 0.08
4. Others
 Fixed Sof: O4A(0.125) O5A(0.125) O3B(0.5) O5B(0.25) O4B(0.25)
 Fixed Uiso: O4B(0.08) O3A(0.2) O3C(0.2)
5.a Aromatic/amide H refined with riding coordinates:
 C1(H1), C10(H10), C3(H3), C5(H5), C2(H2), C9(H9), C8(H8), C6(H6)
;
_platon_squeeze_void_probe_radius 1.20
_olex2_submission_special_instructions 'No special instructions were received'

loop_
_space_group_symop_operation_xyz
'x, y, z'
'-x, -y, z'
'-y, x, z'
'y, -x, z'
'x+1/2, y+1/2, z+1/2'
'-x+1/2, -y+1/2, z+1/2'
'-y+1/2, x+1/2, z+1/2'
'y+1/2, -x+1/2, z+1/2'
'-x, -y, -z'
'x, y, -z'
'y, -x, -z'
'-y, x, -z'
'-x+1/2, -y+1/2, -z+1/2'
'x+1/2, y+1/2, -z+1/2'
'y+1/2, -x+1/2, -z+1/2'
'-y+1/2, x+1/2, -z+1/2'

loop_
_atom_site_label
_atom_site_type_symbol
_atom_site_fract_x
_atom_site_fract_y
_atom_site_fract_z
_atom_site_U_iso_or_equiv
_atom_site_adp_type
_atom_site_occupancy
_atom_site_site_symmetry_order
_atom_site_calc_flag
_atom_site_refinement_flags_posn
_atom_site_refinement_flags_adp
_atom_site_refinement_flags_occupancy
_atom_site_disorder_assembly
_atom_site_disorder_group
Yb1 Yb 0.500000 0.500000 0.74032(2) 0.02639(12) Uani 1 4 d S T P . .
O2 O 0.41310(17) 0.40395(16) 0.69051(12) 0.0326(5) Uani 1 1 d . . . . .
O1 O 0.48794(16) 0.37145(17) 0.79178(12) 0.0325(5) Uani 1 1 d . . . . .
N1 N 0.4159(2) 0.3310(2) 0.80851(15) 0.0334(6) Uani 1 1 d . . . . .
N2 N 0.4307(2) 0.3223(2) 0.67535(15) 0.0335(6) Uani 1 1 d . . . . .
C12 C 0.3803(3) 0.2675(3) 0.7730(2) 0.0370(8) Uani 1 1 d . . . . .
C11 C 0.4050(2) 0.2554(2) 0.7119(2) 0.0363(8) Uani 1 1 d . . . . .
C1 C 0.3840(3) 0.3473(3) 0.8631(2) 0.0475(10) Uani 1 1 d . . . . .
H1 H 0.404693 0.394955 0.884476 0.057 Uiso 1 1 calc R . . . .
C10 C 0.4648(3) 0.3073(3) 0.6215(2) 0.0478(10) Uani 1 1 d . . . . .
H10 H 0.486961 0.353208 0.599099 0.057 Uiso 1 1 calc R . . . .
C4 C 0.3237(3) 0.2069(3) 0.8002(3) 0.0498(11) Uani 1 1 d . . . . .
O4A O 0.500000 0.500000 0.94428(4) 0.052(3) Uani 0.5 4 d DS T P . .
C7 C 0.3950(3) 0.1716(3) 0.6862(3) 0.0515(11) Uani 1 1 d . . . . .
C3 C 0.2931(4) 0.2229(4) 0.8574(3) 0.0620(14) Uani 1 1 d . . . . .
H3 H 0.253515 0.184855 0.874874 0.074 Uiso 1 1 calc R . . . .
C5 C 0.3039(4) 0.1276(4) 0.7689(3) 0.0642(16) Uani 1 1 d . . . . .
H5 H 0.263421 0.089032 0.784793 0.077 Uiso 1 1 calc R . . . .
O5A O 0.500000 0.500000 0.5549(2) 0.050(3) Uani 0.5 4 d DS TU P A 2
C2 C 0.3211(4) 0.2947(4) 0.8882(3) 0.0638(14) Uani 1 1 d . . . . .
H2 H 0.297992 0.307718 0.925445 0.077 Uiso 1 1 calc R . . . .
C9 C 0.4671(4) 0.2228(4) 0.5992(3) 0.0651(15) Uani 1 1 d . . . . .
H9 H 0.494859 0.211516 0.563103 0.078 Uiso 1 1 calc R . . . .
C8 C 0.4289(4) 0.1564(4) 0.6300(3) 0.0676(16) Uani 1 1 d . . . . .
H8 H 0.425593 0.101089 0.613257 0.081 Uiso 1 1 calc R . . . .
C6 C 0.3425(4) 0.1087(3) 0.7176(3) 0.0681(16) Uani 1 1 d . . . . .
H6 H 0.335653 0.053303 0.701476 0.082 Uiso 1 1 calc R . . . .
N3 N 0.2947(6) 0.3377(7) 0.500000 0.112(3) Uiso 1 2 d DS T P . .
N4 N 0.500000 0.500000 1.000000 0.136(9) Uani 1 8 d DS TU P . .
O3B O 0.3319(6) 0.3776(8) 0.5467(5) 0.105(4) Uani 0.5 1 d D . . B 1
N5 N 0.500000 0.500000 0.500000 0.083(5) Uani 1 8 d DS T P A 2
O5B O 0.5617(11) 0.5330(17) 0.4716(5) 0.149(12) Uani 0.25 1 d D U . A 2
O4B O 0.4336(7) 0.4813(14) 1.0286(4) 0.080 Uiso 0.25 1 d D U . . .
O3A O 0.2128(6) 0.3554(8) 0.500000 0.200 Uiso 1 2 d DS T P B .
O3C O 0.3125(9) 0.2575(8) 0.500000 0.200 Uiso 1 2 d DS T P B .

loop_
_atom_site_aniso_label
_atom_site_aniso_U_11
_atom_site_aniso_U_22
_atom_site_aniso_U_33
_atom_site_aniso_U_23
_atom_site_aniso_U_13
_atom_site_aniso_U_12
Yb1 0.02332(13) 0.02332(13) 0.03251(19) 0.000 0.000 0.000
O2 0.0336(13) 0.0264(12) 0.0376(14) -0.0015(10) -0.0054(10) 0.0004(9)
O1 0.0275(12) 0.0304(12) 0.0395(14) 0.0063(10) -0.0021(10) -0.0037(10)
N1 0.0309(15) 0.0304(15) 0.0388(17) 0.0083(12) -0.0007(12) -0.0006(11)
N2 0.0302(15) 0.0321(15) 0.0382(17) -0.0051(13) -0.0039(12) -0.0019(12)
C12 0.0313(18) 0.0296(18) 0.050(2) 0.0048(16) -0.0007(16) -0.0006(14)
C11 0.0317(18) 0.0293(17) 0.048(2) -0.0039(16) -0.0024(15) -0.0029(13)
C1 0.052(3) 0.050(2) 0.040(2) 0.0077(19) 0.0053(19) -0.0014(19)
C10 0.051(2) 0.051(2) 0.041(2) -0.0088(19) -0.0014(19) -0.0007(19)
C4 0.039(2) 0.041(2) 0.070(3) 0.016(2) 0.001(2) -0.0068(17)
O4A 0.061(5) 0.061(5) 0.034(6) 0.000 0.000 0.000
C7 0.047(2) 0.032(2) 0.075(3) -0.012(2) -0.008(2) -0.0027(17)
C3 0.051(3) 0.064(3) 0.071(3) 0.026(3) 0.013(2) -0.011(2)
C5 0.058(3) 0.039(3) 0.096(5) 0.011(3) 0.001(3) -0.019(2)
O5A 0.060(5) 0.060(5) 0.030(6) 0.000 0.000 0.000
C2 0.060(3) 0.076(4) 0.055(3) 0.018(3) 0.016(2) -0.006(3)
C9 0.077(4) 0.065(3) 0.053(3) -0.029(3) 0.002(3) -0.001(3)
C8 0.076(4) 0.046(3) 0.082(4) -0.030(3) -0.004(3) -0.001(2)
C6 0.071(4) 0.032(2) 0.101(5) -0.006(3) -0.009(4) -0.016(2)
N4 0.121(10) 0.121(10) 0.166(18) 0.000 0.000 0.000
O3B 0.126(9) 0.116(8) 0.073(6) -0.041(6) 0.000(6) -0.037(7)
N5 0.102(8) 0.102(8) 0.044(8) 0.000 0.000 0.000
O5B 0.15(2) 0.103(18) 0.19(3) 0.037(17) 0.064(18) 0.032(15)

loop_
_atom_type_symbol
_atom_type_description
_atom_type_scat_dispersion_real
_atom_type_scat_dispersion_imag
_atom_type_scat_source
C C 0.0033 0.0016 'International Tables Vol C Tables 4.2.6.8 and 6.1.1.4'
H H 0.0000 0.0000 'International Tables Vol C Tables 4.2.6.8 and 6.1.1.4'
N N 0.0061 0.0033 'International Tables Vol C Tables 4.2.6.8 and 6.1.1.4'
O O 0.0106 0.0060 'International Tables Vol C Tables 4.2.6.8 and 6.1.1.4'
Yb Yb -0.3850 5.5486 'International Tables Vol C Tables 4.2.6.8 and 6.1.1.4'

loop_
_geom_angle_atom_site_label_1
_geom_angle_atom_site_label_2
_geom_angle_atom_site_label_3
_geom_angle
_geom_angle_site_symmetry_1
_geom_angle_site_symmetry_3
_geom_angle_publ_flag
O2 Yb1 O2 76.13(7) 2_665 4_565 ?
O2 Yb1 O2 76.13(6) 4_565 . ?
O2 Yb1 O2 121.37(14) 2_665 . ?
O2 Yb1 O2 76.13(6) 2_665 3_655 ?
O2 Yb1 O2 121.37(14) 4_565 3_655 ?
O2 Yb1 O2 76.13(7) 3_655 . ?
O2 Yb1 O1 69.06(10) 3_655 3_655 ?
O2 Yb1 O1 69.07(10) . . ?
O2 Yb1 O1 134.22(9) 4_565 . ?
O2 Yb1 O1 134.22(9) 2_665 4_565 ?
O2 Yb1 O1 148.20(9) 4_565 3_655 ?
O2 Yb1 O1 78.18(10) . 4_565 ?
O2 Yb1 O1 134.22(9) . 3_655 ?
O2 Yb1 O1 69.06(10) 2_665 2_665 ?
O2 Yb1 O1 148.20(9) 3_655 4_565 ?
O2 Yb1 O1 78.18(10) 4_565 2_665 ?
O2 Yb1 O1 148.20(9) 2_665 . ?
O2 Yb1 O1 134.22(9) 3_655 2_665 ?
O2 Yb1 O1 78.18(10) 3_655 . ?
O2 Yb1 O1 148.20(9) . 2_665 ?
O2 Yb1 O1 78.18(10) 2_665 3_655 ?
O2 Yb1 O1 69.06(10) 4_565 4_565 ?
O1 Yb1 O1 75.34(6) 2_665 4_565 ?
O1 Yb1 O1 75.34(6) 2_665 3_655 ?
O1 Yb1 O1 75.34(6) 3_655 . ?
O1 Yb1 O1 119.59(14) 3_655 4_565 ?
O1 Yb1 O1 119.59(14) 2_665 . ?
O1 Yb1 O1 75.34(6) 4_565 . ?
N2 O2 Yb1 128.1(2) . . ?
N1 O1 Yb1 127.9(2) . . ?
O1 N1 C12 120.1(3) . . ?
O1 N1 C1 118.4(4) . . ?
C1 N1 C12 121.1(4) . . ?
O2 N2 C11 119.7(3) . . ?
O2 N2 C10 118.3(4) . . ?
C10 N2 C11 121.6(4) . . ?
N1 C12 C11 122.8(3) . . ?
N1 C12 C4 117.6(4) . . ?
C4 C12 C11 119.3(4) . . ?
N2 C11 C12 123.3(3) . . ?
N2 C11 C7 117.9(4) . . ?
C7 C11 C12 118.5(4) . . ?
N1 C1 H1 119.4 . . ?
N1 C1 C2 121.2(5) . . ?
C2 C1 H1 119.4 . . ?
N2 C10 H10 120.1 . . ?
N2 C10 C9 119.7(5) . . ?
C9 C10 H10 120.1 . . ?
C12 C4 C5 118.5(5) . . ?
C3 C4 C12 119.4(5) . . ?
C3 C4 C5 122.0(5) . . ?
O4B O4A N4 60.1(2) 10_557 . ?
O4B O4A N4 60.1(2) 12_657 . ?
O4B O4A N4 60.1(2) 11_567 . ?
O4B O4A N4 60.1(2) 9_667 . ?
O4B O4A O4B 120.2(5) 11_567 12_657 ?
O4B O4A O4B 75.6(2) 9_667 12_657 ?
O4B O4A O4B 120.2(5) 9_667 10_557 ?
O4B O4A O4B 75.6(2) 10_557 12_657 ?
O4B O4A O4B 75.6(2) 9_667 11_567 ?
O4B O4A O4B 75.6(2) 11_567 10_557 ?
C11 C7 C6 118.1(5) . . ?
C8 C7 C11 118.9(5) . . ?
C8 C7 C6 122.8(5) . . ?
C4 C3 H3 119.9 . . ?
C2 C3 C4 120.1(4) . . ?
C2 C3 H3 119.9 . . ?
C4 C5 H5 119.5 . . ?
C6 C5 C4 120.9(5) . . ?
C6 C5 H5 119.5 . . ?
O5B O5A N5 61.1(4) 12_656 . ?
O5B O5A N5 61.1(4) 9_666 . ?
O5B O5A N5 61.1(4) 11_566 . ?
O5B O5A N5 61.1(4) 10_556 . ?
O5B O5A O5B 76.5(4) 11_566 10_556 ?
O5B O5A O5B 76.5(4) 9_666 11_566 ?
O5B O5A O5B 122.1(9) 9_666 10_556 ?
C1 C2 H2 120.4 . . ?
C3 C2 C1 119.1(5) . . ?
C3 C2 H2 120.4 . . ?
C10 C9 H9 119.9 . . ?
C8 C9 C10 120.2(5) . . ?
C8 C9 H9 119.9 . . ?
C7 C8 H8 120.1 . . ?
C9 C8 C7 119.8(5) . . ?
C9 C8 H8 120.1 . . ?
C7 C6 H6 119.1 . . ?
C5 C6 C7 121.8(5) . . ?
C5 C6 H6 119.1 . . ?
O3B N3 O3B 102.7(11) . 10_556 ?
O3A N3 O3B 108.7(6) . 10_556 ?
O3A N3 O3B 108.7(6) . . ?
O3C N3 O3B 110.7(7) . 10_556 ?
O3C N3 O3B 110.7(7) . . ?
O3C N3 O3A 114.7(6) . . ?
O4A N4 O4A 180.0 9_667 . ?
O4B N4 O4A 121.2(5) 11_567 9_667 ?
O4B N4 O4A 58.8(5) 11_567 . ?
O4B N4 O4A 58.8(5) 9_667 . ?
O4B N4 O4A 121.2(5) . . ?
O4B N4 O4A 121.2(5) 2_665 . ?
O4B N4 O4A 58.8(5) . 9_667 ?
O4B N4 O4A 121.2(5) 10_557 9_667 ?
O4B N4 O4A 58.8(5) 3_655 9_667 ?
O4B N4 O4A 121.2(5) 4_565 . ?
O4B N4 O4A 58.8(5) 10_557 . ?
O4B N4 O4A 121.2(5) 12_657 9_667 ?
O4B N4 O4A 58.8(5) 12_657 . ?
O4B N4 O4A 58.8(5) 4_565 9_667 ?
O4B N4 O4A 58.8(5) 2_665 9_667 ?
O4B N4 O4A 121.2(5) 9_667 9_667 ?
O4B N4 O4A 121.2(5) 3_655 . ?
O4B N4 O4B 117.6(10) 12_657 11_567 ?
O4B N4 O4B 180.0 10_557 2_665 ?
O4B N4 O4B 105.5(5) 2_665 11_567 ?
O4B N4 O4B 62.4(10) 4_565 11_567 ?
O4B N4 O4B 74.5(5) 12_657 9_667 ?
O4B N4 O4B 74.5(5) 9_667 11_567 ?
O4B N4 O4B 105.5(5) 10_557 4_565 ?
O4B N4 O4B 74.5(5) . 3_655 ?
O4B N4 O4B 117.6(10) 10_557 9_667 ?
O4B N4 O4B 105.5(5) 10_557 3_655 ?
O4B N4 O4B 105.5(5) . 11_567 ?
O4B N4 O4B 74.5(5) 2_665 3_655 ?
O4B N4 O4B 74.5(5) . 4_565 ?
O4B N4 O4B 62.4(10) 12_657 3_655 ?
O4B N4 O4B 117.6(10) . 2_665 ?
O4B N4 O4B 117.6(10) 4_565 3_655 ?
O4B N4 O4B 180.0 . 9_667 ?
O4B N4 O4B 105.5(5) 9_667 3_655 ?
O4B N4 O4B 62.4(10) 2_665 9_667 ?
O4B N4 O4B 180.0 11_567 3_655 ?
O4B N4 O4B 105.5(5) 4_565 9_667 ?
O4B N4 O4B 105.5(5) . 12_657 ?
O4B N4 O4B 74.5(5) 10_557 11_567 ?
O4B N4 O4B 74.5(5) 10_557 12_657 ?
O4B N4 O4B 105.5(5) 2_665 12_657 ?
O4B N4 O4B 74.5(5) 2_665 4_565 ?
O4B N4 O4B 180.0(7) 12_657 4_565 ?
O4B N4 O4B 62.4(10) . 10_557 ?
O5A N5 O5B 59.3(7) . 10_556 ?
O5A N5 O5B 59.3(7) 9_666 . ?
O5A N5 O5B 120.7(7) 9_666 11_566 ?
O5A N5 O5B 120.7(7) 9_666 10_556 ?
O5A N5 O5B 59.3(7) 9_666 3_655 ?
O5A N5 O5B 120.7(7) . 4_565 ?
O5A N5 O5B 120.7(7) . . ?
O5A N5 O5B 59.3(7) 9_666 4_565 ?
O5A N5 O5B 120.7(7) . 3_655 ?
O5A N5 O5B 59.3(7) . 11_566 ?
O5B N5 O5B 74.9(6) 2_665 3_655 ?
O5B N5 O5B 74.9(6) 4_565 . ?
O5B N5 O5B 105.1(6) 10_556 4_565 ?
O5B N5 O5B 61.3(13) 12_656 3_655 ?
O5B N5 O5B 74.9(6) 9_666 11_566 ?
O5B N5 O5B 118.7(13) 4_565 3_655 ?
O5B N5 O5B 61.3(13) 10_556 . ?
O5B N5 O5B 105.1(6) 9_666 3_655 ?
O5B N5 O5B 74.9(6) 3_655 . ?
O5B N5 O5B 105.1(6) 11_566 . ?
O5B N5 O5B 180.0(9) 3_655 11_566 ?
O5B N5 O5B 180.0(9) 12_656 4_565 ?
O5B N5 O5B 74.9(6) 2_665 4_565 ?
O5B N5 O5B 74.9(6) 10_556 11_566 ?
O5B N5 O5B 105.1(6) 12_656 . ?
O5B N5 O5B 105.1(6) 2_665 11_566 ?
O5B N5 O5B 180.0 9_666 . ?
O5B N5 O5B 118.7(13) 12_656 11_566 ?
O5B N5 O5B 105.1(6) 10_556 3_655 ?
O5B N5 O5B 61.3(13) 4_565 11_566 ?
O5B N5 O5B 118.7(13) 2_665 . ?
O5A O5B N5 59.6(4) 9_666 . ?
O5A O5B O5B 51.77(19) 9_666 3_655 ?
O5A O5B O5B 118.9(4) 9_666 10_556 ?
O5A O5B O5B 51.77(19) 9_666 4_565 ?
N5 O5B O5B 52.5(3) . 3_655 ?
N5 O5B O5B 59.3(7) . 10_556 ?
N5 O5B O5B 52.5(3) . 4_565 ?
O5B O5B O5B 89.998(9) 10_556 4_565 ?
O5B O5B O5B 89.997(9) 10_556 3_655 ?
O5B O5B O5B 90.000(19) 4_565 3_655 ?
O4A O4B N4 61.1(4) 9_667 . ?
O4A O4B O4B 52.19(10) 9_667 3_655 ?
O4A O4B O4B 119.9(2) 9_667 10_557 ?
O4A O4B O4B 52.19(10) 9_667 4_565 ?
N4 O4B O4B 52.8(2) . 3_655 ?
N4 O4B O4B 58.8(5) . 10_557 ?
N4 O4B O4B 52.8(2) . 4_565 ?
O4B O4B O4B 90.001(15) 10_557 4_565 ?
O4B O4B O4B 90.00(3) 4_565 3_655 ?
O4B O4B O4B 90.000(7) 10_557 3_655 ?

loop_
_geom_bond_atom_site_label_1
_geom_bond_atom_site_label_2
_geom_bond_distance
_geom_bond_site_symmetry_2
_geom_bond_publ_flag
Yb1 O2 2.281(3) 2_665 ?
Yb1 O2 2.281(3) 3_655 ?
Yb1 O2 2.281(3) 4_565 ?
Yb1 O2 2.281(3) . ?
Yb1 O1 2.294(3) 2_665 ?
Yb1 O1 2.294(3) 4_565 ?
Yb1 O1 2.294(3) . ?
Yb1 O1 2.294(3) 3_655 ?
O2 N2 1.327(4) . ?
O1 N1 1.323(4) . ?
N1 C12 1.373(5) . ?
N1 C1 1.342(6) . ?
N2 C11 1.373(5) . ?
N2 C10 1.335(6) . ?
C12 C11 1.433(6) . ?
C12 C4 1.411(6) . ?
C11 C7 1.417(5) . ?
C1 H1 0.9300 . ?
C1 C2 1.379(7) . ?
C10 H10 0.9300 . ?
C10 C9 1.392(7) . ?
C4 C3 1.389(8) . ?
C4 C5 1.438(8) . ?
O4A N4 1.2492(13) . ?
O4A O4B 1.221(11) 11_567 ?
O4A O4B 1.221(11) 12_657 ?
O4A O4B 1.221(11) 9_667 ?
O4A O4B 1.221(11) 10_557 ?
C7 C8 1.384(8) . ?
C7 C6 1.441(8) . ?
C3 H3 0.9300 . ?
C3 C2 1.369(9) . ?
C5 H5 0.9300 . ?
C5 C6 1.325(10) . ?
O5A N5 1.231(5) . ?
O5A O5B 1.228(15) 10_556 ?
O5A O5B 1.228(15) 12_656 ?
O5A O5B 1.228(15) 11_566 ?
O5A O5B 1.228(15) 9_666 ?
C2 H2 0.9300 . ?
C9 H9 0.9300 . ?
C9 C8 1.364(9) . ?
C8 H8 0.9300 . ?
C6 H6 0.9300 . ?
N3 O3B 1.341(9) 10_556 ?
N3 O3B 1.341(9) . ?
N3 O3A 1.286(5) . ?
N3 O3C 1.261(5) . ?
N4 O4B 1.238(5) 3_655 ?
N4 O4B 1.238(5) 4_565 ?
N4 O4B 1.238(5) 12_657 ?
N4 O4B 1.238(5) . ?
N4 O4B 1.238(5) 9_667 ?
N4 O4B 1.238(5) 10_557 ?
N4 O4B 1.238(5) 2_665 ?
N4 O4B 1.238(5) 11_567 ?
N5 O5B 1.250(5) 10_556 ?
N5 O5B 1.250(5) 9_666 ?
N5 O5B 1.250(5) . ?
N5 O5B 1.250(5) 2_665 ?
N5 O5B 1.250(5) 3_655 ?
N5 O5B 1.250(5) 12_656 ?
N5 O5B 1.250(5) 4_565 ?
N5 O5B 1.250(5) 11_566 ?
O5B O5B 1.27(2) 10_556 ?
O5B O5B 1.520(14) 4_565 ?
O5B O5B 1.520(14) 3_655 ?
O4B O4B 1.281(17) 10_557 ?
O4B O4B 1.498(12) 3_655 ?
O4B O4B 1.498(12) 4_565 ?

loop_
_platon_squeeze_void_nr
_platon_squeeze_void_average_x
_platon_squeeze_void_average_y
_platon_squeeze_void_average_z
_platon_squeeze_void_volume
_platon_squeeze_void_count_electrons
_platon_squeeze_void_content
1 0.000 0.500 0.500 231 55 ' '
2 0.000 0.500 0.000 231 54 ' '
3 0.000 0.500 0.250 27 3 ' '
4 0.000 0.500 0.750 27 3 ' '
5 0.500 1.000 0.500 231 54 ' '
6 0.500 1.000 0.000 231 55 ' '
7 0.500 0.000 0.250 27 3 ' '
8 0.500 0.000 0.750 27 3 ' '
